data_7224720
loop_
_publ_author_name
'Bortoluzzi, Marco'
'Reolon, Andrea'
'Castro, Jes\'us'
'Enrichi, Francesco'
'Albertin, Gabriele'
'Bragato, Carlo'

_publ_section_title
;
 The conjugate base of methyl 3-oxobutanoate as antenna-ligand in
 visible-emitting photoluminescent lanthanide complexes
;
_journal_name_full 'RSC Adv.'
_journal_paper_doi 10.1039/C6RA01741J
_journal_year 2016
_chemical_formula_sum 'C27 H29 N2 O9 Tb'
_chemical_formula_weight 684.44
_chemical_name_systematic '[Tb(MAA)3(phen)]'
_space_group_crystal_system triclinic
_space_group_IT_number 2
_space_group_name_Hall '-P 1'
_space_group_name_H-M_alt 'P -1'
_symmetry_space_group_name_Hall '-P 1'
_symmetry_space_group_name_H-M 'P -1'
_atom_sites_solution_hydrogens geom
_audit_creation_method SHELXL-2014/6
_audit_update_record
;
2016-01-18 deposited with the CCDC.
2016-03-21 downloaded from the CCDC.
;
_cell_angle_alpha 83.1135(10)
_cell_angle_beta 88.7925(10)
_cell_angle_gamma 87.0863(8)
_cell_formula_units_Z 4
_cell_length_a 9.3684(2)
_cell_length_b 16.6936(3)
_cell_length_c 18.2672(4)
_cell_measurement_reflns_used 9483
_cell_measurement_temperature 296(2)
_cell_measurement_theta_max 67.58
_cell_measurement_theta_min 3.39
_cell_volume 2832.25(10)
_computing_cell_refinement 'Bruker SAINT'
_computing_data_collection 'Bruker APEX2'
_computing_data_reduction 'Bruker SAINT'
_computing_molecular_graphics 'Ortep3 for Windows (Farrugia, 1997)'
_computing_structure_refinement 'SHELXL-2014/6 (Sheldrick, 2014)'
_computing_structure_solution 'SUPERFLIP (Palatinus & Chapuis, 2007)'
_diffrn_ambient_temperature 296(2)
_diffrn_measured_fraction_theta_full 0.976
_diffrn_measured_fraction_theta_max 0.973
_diffrn_measurement_device_type 'Bruker CCD Smart 6000'
_diffrn_measurement_method '\f and \w scans'
_diffrn_radiation_monochromator 'Incoatec Quazar MX multilayer optics'
_diffrn_radiation_source 'Incoatec I\muS microsource'
_diffrn_radiation_type CuK\a
_diffrn_radiation_wavelength 1.54178
_diffrn_reflns_av_R_equivalents 0.0612
_diffrn_reflns_av_unetI/netI 0.0452
_diffrn_reflns_laue_measured_fraction_full 0.976
_diffrn_reflns_laue_measured_fraction_max 0.973
_diffrn_reflns_limit_h_max 11
_diffrn_reflns_limit_h_min -11
_diffrn_reflns_limit_k_max 20
_diffrn_reflns_limit_k_min -20
_diffrn_reflns_limit_l_max 21
_diffrn_reflns_limit_l_min -21
_diffrn_reflns_number 57616
_diffrn_reflns_point_group_measured_fraction_full 0.976
_diffrn_reflns_point_group_measured_fraction_max 0.973
_diffrn_reflns_theta_full 67.679
_diffrn_reflns_theta_max 68.172
_diffrn_reflns_theta_min 2.437
_exptl_absorpt_coefficient_mu 12.743
_exptl_absorpt_correction_T_max 0.7531
_exptl_absorpt_correction_T_min 0.3489
_exptl_absorpt_correction_type multi-scan
_exptl_absorpt_process_details 'SADABS V2014/4 (Bruker AXS Inc.)'
_exptl_crystal_colour colourless
_exptl_crystal_density_diffrn 1.605
_exptl_crystal_description prism
_exptl_crystal_F_000 1368
_exptl_crystal_recrystallization_method 'Re-crystallisation from solvent: diethylether - dichloromethane'
_exptl_crystal_size_max 0.154
_exptl_crystal_size_mid 0.121
_exptl_crystal_size_min 0.108
_refine_diff_density_max 1.174
_refine_diff_density_min -1.413
_refine_diff_density_rms 0.070
_refine_ls_extinction_method none
_refine_ls_goodness_of_fit_ref 1.063
_refine_ls_hydrogen_treatment constr
_refine_ls_matrix_type full
_refine_ls_number_parameters 714
_refine_ls_number_reflns 10084
_refine_ls_number_restraints 0
_refine_ls_restrained_S_all 1.063
_refine_ls_R_factor_all 0.0698
_refine_ls_R_factor_gt 0.0496
_refine_ls_shift/su_max 0.001
_refine_ls_shift/su_mean 0.000
_refine_ls_structure_factor_coef Fsqd
_refine_ls_weighting_details 'w=1/[\s^2^(Fo^2^)+(0.0581P)^2^+3.5341P] where P=(Fo^2^+2Fc^2^)/3'
_refine_ls_weighting_scheme calc
_refine_ls_wR_factor_gt 0.1252
_refine_ls_wR_factor_ref 0.1436
_reflns_Friedel_coverage 0.000
_reflns_number_gt 7399
_reflns_number_total 10084
_reflns_threshold_expression 'I > 2\s(I)'
_cod_data_source_file c6ra01741j2.cif
_cod_data_source_block flip_RLN_37
_cod_database_code 7224720
_shelx_space_group_comment
;
The symmetry employed for this shelxl refinement is uniquely defined
by the following loop, which should always be used as a source of
symmetry information in preference to the above space-group names.
They are only intended as comments.
;
_shelx_estimated_absorpt_t_min 0.244
_shelx_estimated_absorpt_t_max 0.340
_shelxl_version_number 2014/6

loop_
_space_group_symop_operation_xyz
'x, y, z'
'-x, -y, -z'

loop_
_atom_site_label
_atom_site_type_symbol
_atom_site_fract_x
_atom_site_fract_y
_atom_site_fract_z
_atom_site_U_iso_or_equiv
_atom_site_adp_type
_atom_site_occupancy
_atom_site_site_symmetry_order
_atom_site_calc_flag
_atom_site_refinement_flags_posn
_atom_site_refinement_flags_adp
Tb1 Tb 0.73351(3) 0.79032(2) 0.27633(2) 0.07272(14) Uani 1 1 d . .
N41 N 0.5612(6) 0.9036(3) 0.2084(3) 0.0849(15) Uani 1 1 d . .
N42 N 0.6435(5) 0.7700(3) 0.1462(3) 0.0720(12) Uani 1 1 d . .
C41 C 0.5223(9) 0.9706(4) 0.2370(5) 0.120(3) Uani 1 1 d . .
H41 H 0.5616 0.9779 0.2820 0.144 Uiso 1 1 calc R U
C42 C 0.4282(8) 1.0307(4) 0.2056(5) 0.102(2) Uani 1 1 d . .
H42 H 0.4049 1.0764 0.2288 0.123 Uiso 1 1 calc R U
C43 C 0.3717(7) 1.0213(4) 0.1411(5) 0.096(2) Uani 1 1 d . .
H43 H 0.3076 1.0606 0.1188 0.116 Uiso 1 1 calc R U
C44 C 0.4080(7) 0.9530(4) 0.1069(4) 0.0858(18) Uani 1 1 d . .
C45 C 0.3538(11) 0.9387(6) 0.0378(5) 0.134(3) Uani 1 1 d . .
H45 H 0.2895 0.9764 0.0133 0.161 Uiso 1 1 calc R U
C46 C 0.3935(12) 0.8721(7) 0.0073(5) 0.144(4) Uani 1 1 d . .
H46 H 0.3547 0.8641 -0.0375 0.172 Uiso 1 1 calc R U
C47 C 0.4943(9) 0.8126(5) 0.0418(4) 0.102(2) Uani 1 1 d . .
C48 C 0.5436(11) 0.7432(6) 0.0102(5) 0.128(3) Uani 1 1 d . .
H48 H 0.5109 0.7340 -0.0356 0.154 Uiso 1 1 calc R U
C49 C 0.6386(10) 0.6901(5) 0.0465(5) 0.110(2) Uani 1 1 d . .
H49 H 0.6722 0.6441 0.0262 0.132 Uiso 1 1 calc R U
C410 C 0.6845(8) 0.7054(4) 0.1142(5) 0.097(2) Uani 1 1 d . .
H410 H 0.7486 0.6679 0.1392 0.117 Uiso 1 1 calc R U
C411 C 0.5485(6) 0.8232(4) 0.1103(3) 0.0744(15) Uani 1 1 d . .
C412 C 0.5051(6) 0.8956(3) 0.1432(3) 0.0708(15) Uani 1 1 d . .
O11 O 0.9342(5) 0.7367(2) 0.2191(3) 0.0874(12) Uani 1 1 d . .
O12 O 0.8666(4) 0.8979(2) 0.2252(2) 0.0805(11) Uani 1 1 d . .
O13 O 1.0197(6) 0.9800(3) 0.1661(4) 0.124(2) Uani 1 1 d . .
C11 C 1.0437(7) 0.7633(4) 0.1866(4) 0.0808(16) Uani 1 1 d . .
C12 C 1.0707(8) 0.8421(4) 0.1714(5) 0.101(2) Uani 1 1 d . .
H12 H 1.1564 0.8553 0.1474 0.121 Uiso 1 1 calc R U
C13 C 0.9780(7) 0.9054(4) 0.1896(4) 0.0811(16) Uani 1 1 d . .
C14 C 1.1520(9) 0.6993(5) 0.1640(5) 0.118(3) Uani 1 1 d . .
H14A H 1.1901 0.6679 0.2073 0.177 Uiso 1 1 calc R U
H14B H 1.2282 0.7251 0.1359 0.177 Uiso 1 1 calc R U
H14C H 1.1060 0.6646 0.1346 0.177 Uiso 1 1 calc R U
C15 C 0.9232(10) 1.0451(4) 0.1828(6) 0.131(3) Uani 1 1 d . .
H15A H 0.8418 1.0483 0.1514 0.197 Uiso 1 1 calc R U
H15B H 0.9710 1.0950 0.1749 0.197 Uiso 1 1 calc R U
H15C H 0.8921 1.0357 0.2334 0.197 Uiso 1 1 calc R U
O23 O 0.7357(8) 0.9658(5) 0.4509(3) 0.153(3) Uani 1 1 d . .
O21 O 0.8633(5) 0.7432(3) 0.3793(3) 0.0892(12) Uani 1 1 d . .
O22 O 0.7047(5) 0.8893(3) 0.3617(3) 0.0842(11) Uani 1 1 d . .
C21 C 0.7639(8) 0.8983(5) 0.4181(4) 0.095(2) Uani 1 1 d . .
C22 C 0.8662(10) 0.8454(6) 0.4565(4) 0.123(3) Uani 1 1 d . .
H22 H 0.9088 0.8615 0.4976 0.148 Uiso 1 1 calc R U
C23 C 0.9059(8) 0.7701(5) 0.4354(4) 0.097(2) Uani 1 1 d . .
C24 C 1.0096(10) 0.7159(6) 0.4832(4) 0.136(4) Uani 1 1 d . .
H24A H 0.9695 0.6642 0.4965 0.205 Uiso 1 1 calc R U
H24B H 1.0274 0.7400 0.5271 0.205 Uiso 1 1 calc R U
H24C H 1.0978 0.7089 0.4564 0.205 Uiso 1 1 calc R U
C25 C 0.6331(13) 1.0234(7) 0.4159(6) 0.170(5) Uani 1 1 d . .
H25A H 0.6676 1.0432 0.3676 0.255 Uiso 1 1 calc R U
H25B H 0.6186 1.0677 0.4447 0.255 Uiso 1 1 calc R U
H25C H 0.5443 0.9982 0.4118 0.255 Uiso 1 1 calc R U
O31 O 0.6831(4) 0.6551(2) 0.2859(3) 0.0884(13) Uani 1 1 d . .
O32 O 0.4988(4) 0.7778(3) 0.3225(3) 0.1019(15) Uani 1 1 d . .
O33 O 0.2768(6) 0.7424(3) 0.3455(5) 0.148(3) Uani 1 1 d . .
C31 C 0.5753(7) 0.6132(4) 0.2988(4) 0.0863(18) Uani 1 1 d . .
C32 C 0.4426(8) 0.6429(4) 0.3196(5) 0.107(3) Uani 1 1 d . .
H32 H 0.3695 0.6072 0.3286 0.129 Uiso 1 1 calc R U
C33 C 0.4133(7) 0.7237(4) 0.3277(5) 0.101(2) Uani 1 1 d . .
C34 C 0.5976(9) 0.5236(4) 0.2914(6) 0.122(3) Uani 1 1 d . .
H34A H 0.5068 0.4990 0.2948 0.183 Uiso 1 1 calc R U
H34B H 0.6579 0.4983 0.3302 0.183 Uiso 1 1 calc R U
H34C H 0.6419 0.5169 0.2445 0.183 Uiso 1 1 calc R U
C35 C 0.2403(9) 0.8255(5) 0.3518(8) 0.163(5) Uani 1 1 d . .
H35A H 0.2696 0.8383 0.3989 0.244 Uiso 1 1 calc R U
H35B H 0.1387 0.8351 0.3474 0.244 Uiso 1 1 calc R U
H35C H 0.2879 0.8588 0.3133 0.244 Uiso 1 1 calc R U
Tb2 Tb 0.18845(4) 0.28513(2) 0.22166(3) 0.09111(17) Uani 1 1 d . .
N81 N 0.3038(5) 0.2930(3) 0.3482(3) 0.0769(13) Uani 1 1 d . .
N82 N 0.1364(6) 0.4167(3) 0.2860(4) 0.103(2) Uani 1 1 d . .
C81 C 0.3908(8) 0.2331(5) 0.3798(5) 0.099(2) Uani 1 1 d . .
H81 H 0.4136 0.1895 0.3538 0.119 Uiso 1 1 calc R U
C82 C 0.4487(10) 0.2324(6) 0.4491(5) 0.122(3) Uani 1 1 d . .
H82 H 0.5073 0.1888 0.4689 0.147 Uiso 1 1 calc R U
C83 C 0.4190(12) 0.2958(7) 0.4876(5) 0.146(4) Uani 1 1 d . .
H83 H 0.4551 0.2958 0.5347 0.175 Uiso 1 1 calc R U
C84 C 0.3329(11) 0.3617(6) 0.4556(5) 0.127(3) Uani 1 1 d . .
C85 C 0.2966(15) 0.4297(8) 0.4935(6) 0.176(6) Uani 1 1 d . .
H85 H 0.3335 0.4326 0.5399 0.212 Uiso 1 1 calc R U
C86 C 0.2080(16) 0.4903(7) 0.4618(7) 0.173(5) Uani 1 1 d . .
H86 H 0.1851 0.5343 0.4873 0.207 Uiso 1 1 calc R U
C87 C 0.1496(9) 0.4886(5) 0.3916(6) 0.110(3) Uani 1 1 d . .
C88 C 0.0556(10) 0.5497(5) 0.3573(7) 0.122(3) Uani 1 1 d . .
H88 H 0.0279 0.5944 0.3810 0.146 Uiso 1 1 calc R U
C89 C 0.0073(10) 0.5426(5) 0.2909(8) 0.137(4) Uani 1 1 d . .
H89 H -0.0551 0.5822 0.2677 0.165 Uiso 1 1 calc R U
C810 C 0.0500(10) 0.4763(5) 0.2566(7) 0.154(5) Uani 1 1 d . .
H810 H 0.0157 0.4732 0.2097 0.185 Uiso 1 1 calc R U
C811 C 0.2780(7) 0.3561(4) 0.3867(4) 0.089(2) Uani 1 1 d . .
C812 C 0.1855(7) 0.4231(4) 0.3528(5) 0.0846(19) Uani 1 1 d . .
O51 O 0.1520(5) 0.2139(3) 0.1236(3) 0.1042(16) Uani 1 1 d . .
O52 O 0.0222(5) 0.3637(3) 0.1408(4) 0.1065(17) Uani 1 1 d . .
O53 O -0.1163(8) 0.4125(5) 0.0464(4) 0.156(3) Uani 1 1 d . .
C51 C -0.0291(8) 0.3542(5) 0.0808(5) 0.104(3) Uani 1 1 d . .
C52 C -0.0076(9) 0.2859(6) 0.0425(5) 0.120(3) Uani 1 1 d . .
H52 H -0.0582 0.2850 -0.0007 0.144 Uiso 1 1 calc R U
C53 C 0.0821(8) 0.2214(5) 0.0644(5) 0.103(2) Uani 1 1 d . .
C54 C 0.1004(10) 0.1531(5) 0.0167(5) 0.124(3) Uani 1 1 d . .
H54A H 0.1999 0.1443 0.0050 0.186 Uiso 1 1 calc R U
H54B H 0.0481 0.1671 -0.0281 0.186 Uiso 1 1 calc R U
H54C H 0.0647 0.1047 0.0429 0.186 Uiso 1 1 calc R U
C55 C -0.1385(12) 0.4848(6) 0.0814(6) 0.162(5) Uani 1 1 d . .
H55A H -0.1729 0.4712 0.1310 0.243 Uiso 1 1 calc R U
H55B H -0.2077 0.5205 0.0544 0.243 Uiso 1 1 calc R U
H55C H -0.0499 0.5111 0.0822 0.243 Uiso 1 1 calc R U
O61 O 0.1782(5) 0.1557(2) 0.2828(4) 0.1099(17) Uani 1 1 d . .
O62 O -0.0290(5) 0.2772(3) 0.2875(3) 0.1024(15) Uani 1 1 d . .
O63 O -0.2076(5) 0.2484(3) 0.3669(3) 0.1054(15) Uani 1 1 d . .
C61 C 0.0964(8) 0.1177(4) 0.3294(5) 0.098(2) Uani 1 1 d . .
C62 C -0.0310(8) 0.1486(4) 0.3562(4) 0.095(2) Uani 1 1 d . .
H62 H -0.0837 0.1161 0.3906 0.114 Uiso 1 1 calc R U
C63 C -0.0836(7) 0.2278(4) 0.3330(5) 0.092(2) Uani 1 1 d . .
C64 C 0.1456(10) 0.0315(4) 0.3571(6) 0.127(3) Uani 1 1 d . .
H64A H 0.1607 0.0011 0.3160 0.191 Uiso 1 1 calc R U
H64B H 0.0739 0.0071 0.3896 0.191 Uiso 1 1 calc R U
H64C H 0.2334 0.0317 0.3833 0.191 Uiso 1 1 calc R U
C65 C -0.2603(9) 0.3313(4) 0.3500(6) 0.124(3) Uani 1 1 d . .
H65A H -0.1886 0.3668 0.3615 0.186 Uiso 1 1 calc R U
H65B H -0.3452 0.3404 0.3788 0.186 Uiso 1 1 calc R U
H65C H -0.2820 0.3417 0.2985 0.186 Uiso 1 1 calc R U
O71 O 0.4219(5) 0.2360(2) 0.2088(3) 0.0879(12) Uani 1 1 d . .
O72 O 0.3186(5) 0.3892(3) 0.1579(3) 0.1082(17) Uani 1 1 d . .
O73 O 0.4812(6) 0.4715(3) 0.1091(4) 0.1207(19) Uani 1 1 d . .
C71 C 0.5385(7) 0.2646(4) 0.1868(3) 0.0734(15) Uani 1 1 d . .
C72 C 0.5553(8) 0.3413(4) 0.1552(4) 0.0921(19) Uani 1 1 d . .
H72 H 0.6472 0.3565 0.1415 0.111 Uiso 1 1 calc R U
C73 C 0.4426(8) 0.3988(4) 0.1419(4) 0.0836(17) Uani 1 1 d . .
C74 C 0.6660(8) 0.2042(4) 0.1971(5) 0.103(2) Uani 1 1 d . .
H74A H 0.7513 0.2300 0.1792 0.155 Uiso 1 1 calc R U
H74B H 0.6757 0.1850 0.2485 0.155 Uiso 1 1 calc R U
H74C H 0.6513 0.1595 0.1701 0.155 Uiso 1 1 calc R U
C75 C 0.3707(10) 0.5336(5) 0.0968(7) 0.151(4) Uani 1 1 d . .
H75A H 0.4080 0.5797 0.0675 0.226 Uiso 1 1 calc R U
H75B H 0.3364 0.5488 0.1433 0.226 Uiso 1 1 calc R U
H75C H 0.2934 0.5140 0.0714 0.226 Uiso 1 1 calc R U

loop_
_atom_site_aniso_label
_atom_site_aniso_U_11
_atom_site_aniso_U_22
_atom_site_aniso_U_33
_atom_site_aniso_U_23
_atom_site_aniso_U_13
_atom_site_aniso_U_12
Tb1 0.0620(2) 0.04882(19) 0.1060(3) -0.00210(16) -0.01442(17) -0.00155(14)
N41 0.084(3) 0.051(3) 0.119(4) -0.004(3) -0.029(3) 0.003(2)
N42 0.068(3) 0.051(2) 0.095(3) 0.001(2) -0.011(2) 0.000(2)
C41 0.148(7) 0.065(4) 0.149(7) -0.028(4) -0.074(6) 0.026(4)
C42 0.106(5) 0.055(4) 0.144(7) -0.009(4) -0.025(5) 0.016(3)
C43 0.077(4) 0.077(4) 0.126(6) 0.019(4) -0.003(4) 0.014(3)
C44 0.077(4) 0.087(5) 0.085(4) 0.018(3) 0.000(3) 0.012(3)
C45 0.149(8) 0.140(8) 0.105(6) 0.004(6) -0.027(6) 0.059(7)
C46 0.184(10) 0.158(9) 0.083(5) -0.013(5) -0.041(6) 0.068(8)
C47 0.117(6) 0.108(6) 0.075(5) 0.000(4) 0.000(4) 0.020(5)
C48 0.165(9) 0.141(8) 0.077(5) -0.015(5) -0.020(5) 0.024(7)
C49 0.135(7) 0.096(6) 0.100(6) -0.023(4) -0.001(5) 0.007(5)
C410 0.099(5) 0.068(4) 0.124(6) -0.013(4) -0.008(4) 0.004(4)
C411 0.067(3) 0.074(4) 0.078(4) 0.008(3) 0.009(3) -0.006(3)
C412 0.055(3) 0.066(3) 0.086(4) 0.012(3) 0.003(3) -0.006(2)
O11 0.073(3) 0.055(2) 0.134(4) -0.012(2) -0.010(2) 0.0056(19)
O12 0.080(3) 0.055(2) 0.108(3) -0.016(2) 0.007(2) -0.0088(19)
O13 0.123(4) 0.065(3) 0.183(6) -0.012(3) 0.059(4) -0.016(3)
C11 0.075(4) 0.076(4) 0.093(4) -0.020(3) -0.009(3) 0.009(3)
C12 0.098(5) 0.069(4) 0.136(6) -0.020(4) 0.032(4) 0.000(4)
C13 0.081(4) 0.067(4) 0.098(5) -0.018(3) 0.006(3) -0.011(3)
C14 0.122(6) 0.085(5) 0.145(7) -0.017(5) 0.013(5) 0.020(5)
C15 0.145(8) 0.059(4) 0.190(9) -0.024(5) 0.060(7) -0.018(4)
O23 0.187(7) 0.164(6) 0.111(4) -0.058(4) -0.021(4) 0.079(5)
O22 0.083(3) 0.080(3) 0.088(3) -0.007(2) -0.003(2) 0.009(2)
O21 0.088(3) 0.081(3) 0.094(3) 0.004(2) -0.017(2) 0.014(2)
C21 0.097(5) 0.108(6) 0.080(5) -0.024(4) 0.012(4) 0.032(4)
C22 0.137(7) 0.148(8) 0.081(5) -0.024(5) -0.008(4) 0.063(6)
C23 0.082(4) 0.124(6) 0.079(5) 0.003(4) 0.008(4) 0.026(4)
C24 0.150(8) 0.169(9) 0.080(5) -0.003(5) -0.015(5) 0.075(7)
C25 0.206(11) 0.153(9) 0.152(9) -0.067(7) -0.040(8) 0.104(9)
O31 0.073(2) 0.046(2) 0.144(4) 0.000(2) -0.010(2) -0.0063(18)
O32 0.062(2) 0.062(2) 0.177(5) 0.006(3) 0.001(3) -0.001(2)
O33 0.077(3) 0.078(3) 0.282(9) 0.006(4) 0.032(4) -0.007(3)
C31 0.092(4) 0.052(3) 0.113(5) 0.004(3) -0.024(4) -0.003(3)
C32 0.077(4) 0.062(4) 0.178(8) 0.013(4) -0.003(4) -0.016(3)
C33 0.069(4) 0.067(4) 0.159(7) 0.018(4) -0.002(4) -0.003(3)
C34 0.121(6) 0.059(4) 0.187(9) -0.005(5) -0.009(6) -0.016(4)
C35 0.087(5) 0.082(6) 0.311(16) -0.005(7) 0.026(7) 0.015(4)
Tb2 0.0673(2) 0.0474(2) 0.1548(4) 0.0069(2) -0.0286(2) 0.00000(15)
N81 0.067(3) 0.049(2) 0.110(4) 0.007(2) 0.009(3) 0.004(2)
N82 0.079(4) 0.055(3) 0.173(6) 0.000(3) -0.031(4) 0.004(3)
C81 0.089(5) 0.086(5) 0.116(6) 0.004(4) 0.010(4) 0.021(4)
C82 0.135(7) 0.121(7) 0.097(6) 0.024(5) 0.014(5) 0.047(6)
C83 0.187(10) 0.163(10) 0.077(5) 0.003(6) 0.014(6) 0.058(8)
C84 0.161(8) 0.117(7) 0.093(6) 0.005(5) 0.032(6) 0.047(6)
C85 0.252(14) 0.176(11) 0.091(6) -0.020(7) 0.013(7) 0.087(11)
C86 0.250(15) 0.129(9) 0.131(9) -0.023(7) 0.037(9) 0.063(9)
C87 0.112(6) 0.079(5) 0.132(7) -0.003(5) 0.040(5) 0.013(4)
C88 0.108(6) 0.068(5) 0.183(10) -0.004(5) 0.034(6) 0.011(4)
C89 0.110(6) 0.057(4) 0.242(13) -0.009(6) -0.035(7) 0.018(4)
C810 0.142(8) 0.062(5) 0.264(14) -0.031(6) -0.097(9) 0.022(5)
C811 0.083(4) 0.082(5) 0.092(5) 0.018(4) 0.030(4) 0.001(3)
C812 0.066(4) 0.056(3) 0.125(6) 0.010(3) 0.024(4) -0.003(3)
O51 0.102(3) 0.064(3) 0.144(4) 0.002(3) -0.043(3) -0.002(2)
O52 0.075(3) 0.064(3) 0.173(5) 0.019(3) -0.030(3) 0.005(2)
O53 0.160(6) 0.149(6) 0.139(5) 0.026(4) -0.010(4) 0.083(5)
C51 0.067(4) 0.104(6) 0.124(6) 0.045(5) 0.011(4) 0.020(4)
C52 0.111(6) 0.122(7) 0.115(6) 0.015(5) -0.005(5) 0.041(5)
C53 0.083(5) 0.097(5) 0.119(6) 0.025(5) -0.002(4) -0.002(4)
C54 0.134(7) 0.108(6) 0.126(7) -0.002(5) -0.020(5) 0.016(5)
C55 0.166(10) 0.138(9) 0.165(9) 0.015(7) -0.009(7) 0.086(8)
O61 0.086(3) 0.043(2) 0.194(5) 0.013(3) -0.018(3) -0.001(2)
O62 0.074(3) 0.057(2) 0.171(5) 0.008(3) -0.014(3) 0.001(2)
O63 0.090(3) 0.072(3) 0.151(5) -0.003(3) -0.014(3) 0.001(2)
C61 0.097(5) 0.041(3) 0.154(7) 0.003(4) -0.040(5) -0.001(3)
C62 0.095(5) 0.062(4) 0.129(6) -0.001(4) -0.024(4) -0.009(3)
C63 0.074(4) 0.066(4) 0.135(6) -0.007(4) -0.033(4) -0.005(3)
C64 0.127(7) 0.062(4) 0.185(9) 0.016(5) -0.020(6) 0.012(4)
C65 0.106(6) 0.070(5) 0.192(9) -0.008(5) -0.017(6) 0.018(4)
O71 0.076(3) 0.053(2) 0.133(4) -0.007(2) -0.020(2) 0.0088(19)
O72 0.075(3) 0.056(2) 0.189(5) 0.008(3) -0.023(3) -0.004(2)
O73 0.101(4) 0.068(3) 0.186(6) 0.008(3) 0.022(3) -0.001(3)
C71 0.074(4) 0.068(4) 0.082(4) -0.029(3) -0.016(3) 0.008(3)
C72 0.083(4) 0.064(4) 0.130(6) -0.018(4) 0.004(4) -0.004(3)
C73 0.089(5) 0.054(3) 0.110(5) -0.015(3) -0.007(4) -0.004(3)
C74 0.090(5) 0.080(4) 0.141(6) -0.025(4) -0.012(4) 0.022(4)
C75 0.120(7) 0.067(5) 0.251(12) 0.034(6) 0.008(7) 0.008(5)

loop_
_atom_type_symbol
_atom_type_description
_atom_type_scat_dispersion_real
_atom_type_scat_dispersion_imag
_atom_type_scat_source
C C 0.0181 0.0091 'International Tables Vol C Tables 4.2.6.8 and 6.1.1.4'
H H 0.0000 0.0000 'International Tables Vol C Tables 4.2.6.8 and 6.1.1.4'
N N 0.0311 0.0180 'International Tables Vol C Tables 4.2.6.8 and 6.1.1.4'
O O 0.0492 0.0322 'International Tables Vol C Tables 4.2.6.8 and 6.1.1.4'
Tb Tb -9.1472 9.1891 'International Tables Vol C Tables 4.2.6.8 and 6.1.1.4'

loop_
_geom_angle_atom_site_label_1
_geom_angle_atom_site_label_2
_geom_angle_atom_site_label_3
_geom_angle
O21 Tb1 O31 80.58(17)
O21 Tb1 O11 80.97(17)
O31 Tb1 O11 78.91(15)
O21 Tb1 O12 101.55(17)
O31 Tb1 O12 150.37(16)
O11 Tb1 O12 72.37(14)
O21 Tb1 O32 101.11(18)
O31 Tb1 O32 72.15(15)
O11 Tb1 O32 150.11(16)
O12 Tb1 O32 134.70(14)
O21 Tb1 O22 72.37(16)
O31 Tb1 O22 132.18(17)
O11 Tb1 O22 132.16(15)
O12 Tb1 O22 75.00(15)
O32 Tb1 O22 75.31(17)
O21 Tb1 N42 149.64(16)
O31 Tb1 N42 75.52(16)
O11 Tb1 N42 76.32(16)
O12 Tb1 N42 90.55(15)
O32 Tb1 N42 89.20(18)
O22 Tb1 N42 137.97(15)
O21 Tb1 N41 148.44(18)
O31 Tb1 N41 121.69(15)
O11 Tb1 N41 122.57(18)
O12 Tb1 N41 70.64(16)
O32 Tb1 N41 69.51(17)
O22 Tb1 N41 76.08(16)
N42 Tb1 N41 61.90(16)
C41 N41 C412 116.0(5)
C41 N41 Tb1 122.5(5)
C412 N41 Tb1 121.5(4)
C410 N42 C411 117.4(6)
C410 N42 Tb1 121.3(4)
C411 N42 Tb1 121.2(4)
N41 C41 C42 125.3(7)
C43 C42 C41 118.0(7)
C42 C43 C44 120.4(6)
C43 C44 C412 117.2(7)
C43 C44 C45 124.0(7)
C412 C44 C45 118.8(7)
C46 C45 C44 121.2(7)
C45 C46 C47 121.9(8)
C411 C47 C48 117.2(7)
C411 C47 C46 119.1(8)
C48 C47 C46 123.7(8)
C49 C48 C47 119.9(8)
C48 C49 C410 118.6(8)
N42 C410 C49 124.3(7)
N42 C411 C47 122.6(6)
N42 C411 C412 118.4(6)
C47 C411 C412 118.9(6)
N41 C412 C44 123.1(6)
N41 C412 C411 116.8(5)
C44 C412 C411 120.1(6)
C11 O11 Tb1 136.7(4)
C13 O12 Tb1 135.9(4)
C13 O13 C15 115.7(5)
O11 C11 C12 125.0(6)
O11 C11 C14 115.3(6)
C12 C11 C14 119.8(7)
C11 C12 C13 124.1(7)
O12 C13 O13 118.9(6)
O12 C13 C12 125.8(6)
O13 C13 C12 115.4(6)
C21 O23 C25 116.5(7)
C21 O22 Tb1 133.3(4)
C23 O21 Tb1 137.6(5)
O22 C21 O23 120.2(7)
O22 C21 C22 127.5(7)
O23 C21 C22 112.3(8)
C23 C22 C21 122.4(8)
O21 C23 C22 125.2(7)
O21 C23 C24 116.6(8)
C22 C23 C24 118.2(8)
C31 O31 Tb1 137.4(4)
C33 O32 Tb1 134.5(5)
C33 O33 C35 116.8(6)
O31 C31 C32 124.6(6)
O31 C31 C34 116.2(7)
C32 C31 C34 119.2(6)
C31 C32 C33 122.9(6)
O32 C33 O33 118.1(7)
O32 C33 C32 127.1(7)
O33 C33 C32 114.8(6)
O51 Tb2 O71 82.88(17)
O51 Tb2 O61 79.8(2)
O71 Tb2 O61 78.52(16)
O51 Tb2 O62 103.37(19)
O71 Tb2 O62 148.16(16)
O61 Tb2 O62 72.11(17)
O51 Tb2 O72 97.9(2)
O71 Tb2 O72 72.19(15)
O61 Tb2 O72 150.66(17)
O62 Tb2 O72 135.76(16)
O51 Tb2 O52 72.25(19)
O71 Tb2 O52 134.30(19)
O61 Tb2 O52 131.02(17)
O62 Tb2 O52 76.27(18)
O72 Tb2 O52 74.03(16)
O51 Tb2 N81 149.44(15)
O71 Tb2 N81 75.01(16)
O61 Tb2 N81 75.38(18)
O62 Tb2 N81 85.75(17)
O72 Tb2 N81 95.13(17)
O52 Tb2 N81 138.16(19)
O51 Tb2 N82 148.73(18)
O71 Tb2 N82 119.53(16)
O61 Tb2 N82 123.5(2)
O62 Tb2 N82 69.83(18)
O72 Tb2 N82 71.9(2)
O52 Tb2 N82 76.5(2)
N81 Tb2 N82 61.81(18)
C81 N81 C811 116.0(7)
C81 N81 Tb2 121.6(5)
C811 N81 Tb2 122.4(4)
C810 N82 C812 116.8(8)
C810 N82 Tb2 121.6(6)
C812 N82 Tb2 121.4(4)
N81 C81 C82 123.8(8)
C83 C82 C81 119.2(8)
C82 C83 C84 119.2(9)
C811 C84 C83 117.3(9)
C811 C84 C85 120.8(9)
C83 C84 C85 121.9(10)
C86 C85 C84 119.9(11)
C85 C86 C87 122.1(10)
C812 C87 C88 117.1(10)
C812 C87 C86 119.0(8)
C88 C87 C86 123.8(9)
C89 C88 C87 119.2(9)
C88 C89 C810 119.6(9)
N82 C810 C89 124.2(10)
N81 C811 C84 124.5(7)
N81 C811 C812 117.1(7)
C84 C811 C812 118.4(7)
N82 C812 C87 123.1(7)
N82 C812 C811 117.1(7)
C87 C812 C811 119.7(8)
C53 O51 Tb2 139.2(5)
C51 O52 Tb2 133.6(5)
C51 O53 C55 116.4(9)
O52 C51 O53 119.6(9)
O52 C51 C52 126.7(7)
O53 C51 C52 113.7(9)
C53 C52 C51 124.3(9)
O51 C53 C52 123.8(9)
O51 C53 C54 116.9(7)
C52 C53 C54 119.2(9)
C61 O61 Tb2 137.3(4)
C63 O62 Tb2 135.9(4)
C63 O63 C65 116.1(6)
O61 C61 C62 125.2(6)
O61 C61 C64 116.0(7)
C62 C61 C64 118.7(7)
C61 C62 C63 122.0(7)
O62 C63 O63 119.4(6)
O62 C63 C62 127.0(8)
O63 C63 C62 113.6(7)
C71 O71 Tb2 136.4(4)
C73 O72 Tb2 135.7(4)
C73 O73 C75 117.1(6)
O71 C71 C72 125.3(6)
O71 C71 C74 113.9(6)
C72 C71 C74 120.8(6)
C71 C72 C73 123.7(6)
O72 C73 O73 119.1(6)
O72 C73 C72 126.1(6)
O73 C73 C72 114.7(6)

loop_
_geom_bond_atom_site_label_1
_geom_bond_atom_site_label_2
_geom_bond_distance
Tb1 O21 2.298(5)
Tb1 O31 2.315(4)
Tb1 O11 2.323(4)
Tb1 O12 2.330(4)
Tb1 O32 2.348(4)
Tb1 O22 2.406(5)
Tb1 N42 2.605(5)
Tb1 N41 2.633(5)
N41 C41 1.323(8)
N41 C412 1.335(8)
N42 C410 1.324(8)
N42 C411 1.347(7)
C41 C42 1.381(9)
C42 C43 1.332(11)
C43 C44 1.388(10)
C44 C412 1.404(8)
C44 C45 1.422(12)
C45 C46 1.334(13)
C46 C47 1.433(11)
C47 C411 1.394(10)
C47 C48 1.408(12)
C48 C49 1.350(12)
C49 C410 1.374(11)
C411 C412 1.450(9)
O11 C11 1.249(8)
O12 C13 1.222(7)
O13 C13 1.343(7)
O13 C15 1.436(9)
C11 C12 1.348(9)
C11 C14 1.523(9)
C12 C13 1.399(9)
O23 C21 1.350(9)
O23 C25 1.429(11)
O22 C21 1.209(9)
O21 C23 1.248(9)
C21 C22 1.409(11)
C22 C23 1.389(12)
C23 C24 1.511(10)
O31 C31 1.259(7)
O32 C33 1.232(8)
O33 C33 1.344(8)
O33 C35 1.429(10)
C31 C32 1.378(10)
C31 C34 1.522(9)
C32 C33 1.387(10)
Tb2 O51 2.305(6)
Tb2 O71 2.314(4)
Tb2 O61 2.316(4)
Tb2 O62 2.345(5)
Tb2 O72 2.352(5)
Tb2 O52 2.398(5)
Tb2 N81 2.592(6)
Tb2 N82 2.633(7)
N81 C81 1.340(8)
N81 C811 1.346(9)
N82 C810 1.319(9)
N82 C812 1.332(10)
C81 C82 1.386(12)
C82 C83 1.354(13)
C83 C84 1.407(12)
C84 C811 1.384(12)
C84 C85 1.422(14)
C85 C86 1.356(15)
C86 C87 1.410(15)
C87 C812 1.396(11)
C87 C88 1.409(12)
C88 C89 1.324(14)
C89 C810 1.374(13)
C811 C812 1.463(9)
O51 C53 1.266(9)
O52 C51 1.237(11)
O53 C51 1.343(8)
O53 C55 1.436(13)
C51 C52 1.412(13)
C52 C53 1.358(11)
C53 C54 1.518(12)
O61 C61 1.267(9)
O62 C63 1.223(8)
O63 C63 1.354(9)
O63 C65 1.444(8)
C61 C62 1.379(11)
C61 C64 1.519(8)
C62 C63 1.407(9)
O71 C71 1.254(7)
O72 C73 1.206(8)
O73 C73 1.351(8)
O73 C75 1.429(9)
C71 C72 1.355(9)
C71 C74 1.523(8)
C72 C73 1.395(9)
